data_4350380
loop_
_publ_author_name
'Ibrahim, Mohamed M.'
'Olmo, Cristina P\'erez'
'Tekeste, Teame'
'Seebacher, Jan'
'He, Guosen'
'Maldonado Calvo, Jos\'e A'
'B\"ohmerle, Karin'
'Steinfeld, Gunther'
'Brombacher, Horst'
'Vahrenkamp, Heinrich'

_publ_section_title
;
 Zn-OH2 and Zn-OH complexes with hydroborate-derived tripod ligands: a
 comprehensive study.
;
_journal_issue 18
_journal_name_full 'Inorganic chemistry'
_journal_page_first 7493
_journal_page_last 7502
_journal_paper_doi 10.1021/ic060752f
_journal_volume 45
_journal_year 2006
_chemical_formula_moiety 'c54 H51 B2 N18 O2 Zn2, C H4 O, H2 O, Cl2 O8'
_chemical_formula_sum 'C55 H57 B2 Cl2 N18 O12 Zn2'
_chemical_formula_weight 1385.45
_chemical_melting_point '300 &#x00B0;C'
_chemical_name_common 'Complex 2 (Perez), [Tp4&#x0091;Py,MeZn&#x00B7;OH2]ClO4'
_chemical_name_systematic
; 
 Hydrotris(3-(4&#x0091;-pyridyl)-5-methyl)pyrazolylborate  zinc  aqua perchlorate 
;
_space_group_IT_number 14
_space_group_name_Hall '-P 2ybc'
_space_group_name_H-M_alt 'P 1 21/c 1'
_symmetry_cell_setting monoclinic
_symmetry_space_group_name_H-M 'P 1 21/c 1'
_atom_sites_solution_hydrogens geom
_atom_sites_solution_primary direct
_atom_sites_solution_secondary difmap
_audit_creation_method SHELXL-97
_cell_angle_alpha 90.00
_cell_angle_beta 110.907(4)
_cell_angle_gamma 90.00
_cell_formula_units_Z 4
_cell_length_a 26.312(6)
_cell_length_b 11.316(2)
_cell_length_c 25.932(6)
_cell_measurement_temperature 247(2)
_cell_volume 7213(3)
_computing_structure_refinement 'SHELXL-97 (Sheldrick, 1997)'
_computing_structure_solution 'SHELXS-97 (Sheldrick, 1990)'
_diffrn_ambient_temperature 247(2)
_diffrn_measured_fraction_theta_full 0.916
_diffrn_measured_fraction_theta_max 0.916
_diffrn_radiation_monochromator graphite
_diffrn_radiation_source 'fine-focus sealed tube'
_diffrn_radiation_type MoK\a
_diffrn_radiation_wavelength 0.71073
_diffrn_reflns_av_R_equivalents 0.1492
_diffrn_reflns_av_sigmaI/netI 0.2241
_diffrn_reflns_limit_h_max 34
_diffrn_reflns_limit_h_min -34
_diffrn_reflns_limit_k_max 15
_diffrn_reflns_limit_k_min -15
_diffrn_reflns_limit_l_max 35
_diffrn_reflns_limit_l_min -34
_diffrn_reflns_number 63184
_diffrn_reflns_theta_full 28.95
_diffrn_reflns_theta_max 28.95
_diffrn_reflns_theta_min 1.59
_exptl_absorpt_coefficient_mu 0.804
_exptl_absorpt_correction_type SADABS
_exptl_crystal_colour colourless
_exptl_crystal_density_diffrn 1.276
_exptl_crystal_density_method 'not measured'
_exptl_crystal_description isometric
_exptl_crystal_F_000 2852
_exptl_crystal_size_max 0.26
_exptl_crystal_size_mid 0.09
_exptl_crystal_size_min 0.09
_refine_diff_density_max 0.497
_refine_diff_density_min -0.427
_refine_diff_density_rms 0.063
_refine_ls_extinction_method none
_refine_ls_goodness_of_fit_ref 0.783
_refine_ls_hydrogen_treatment 'riding model'
_refine_ls_matrix_type full
_refine_ls_number_parameters 836
_refine_ls_number_reflns 17506
_refine_ls_number_restraints 0
_refine_ls_restrained_S_all 0.783
_refine_ls_R_factor_all 0.1925
_refine_ls_R_factor_gt 0.0808
_refine_ls_shift/su_max 0.527
_refine_ls_shift/su_mean 0.034
_refine_ls_structure_factor_coef Fsqd
_refine_ls_weighting_details 'calc w=1/[\s^2^(Fo^2^)+(0.1148P)^2^+0.0000P] where P=(Fo^2^+2Fc^2^)/3'
_refine_ls_weighting_scheme calc
_refine_ls_wR_factor_gt 0.1975
_refine_ls_wR_factor_ref 0.2350
_reflns_number_gt 5382
_reflns_number_total 17506
_reflns_threshold_expression >2sigma(I)
_cod_data_source_file ic060752fsi20060504_033957.cif
_cod_data_source_block crijm
_cod_depositor_comments
;
The following automatic conversions were performed:

data item '_geom_angle_publ_flag' value 'Y' was changed to 'y' in
accordance with the
/home/saulius/struct/COD-crude-data/automatic-downloads/DataCite-retrospective/ACS/depositions/lib/dictionaries/cif_core.dic
dictionary named 'cif_core.dic' version 2.4.2 last updated on
2011-04-26 (168 times).

data item '_geom_bond_publ_flag' value 'Y' was changed to 'y' in
accordance with the
/home/saulius/struct/COD-crude-data/automatic-downloads/DataCite-retrospective/ACS/depositions/lib/dictionaries/cif_core.dic
dictionary named 'cif_core.dic' version 2.4.2 last updated on
2011-04-26 (106 times).

data item '_symmetry_cell_setting' value 'Monoclinic' was changed to
'monoclinic' in accordance with the
/home/saulius/struct/COD-crude-data/automatic-downloads/DataCite-retrospective/ACS/depositions/lib/dictionaries/cif_core.dic
dictionary named 'cif_core.dic' version 2.4.2 last updated on
2011-04-26.

Automatic conversion script
Id: cif_fix_values 6909 2019-04-08 15:41:33Z antanas 
;
_cod_original_sg_symbol_H-M P2(1)/c
_cod_database_code 4350380

loop_
_symmetry_equiv_pos_as_xyz
'x, y, z'
'-x, y+1/2, -z+1/2'
'-x, -y, -z'
'x, -y-1/2, z-1/2'

loop_
_atom_site_label
_atom_site_type_symbol
_atom_site_fract_x
_atom_site_fract_y
_atom_site_fract_z
_atom_site_U_iso_or_equiv
_atom_site_adp_type
_atom_site_occupancy
_atom_site_symmetry_multiplicity
_atom_site_calc_flag
_atom_site_refinement_flags
Zn1 Zn 0.02676(3) 0.19969(6) 0.12827(3) 0.0552(6) Uani 1 1 d .
Zn2 Zn 0.47659(3) 0.21706(6) 0.10635(3) 0.0560(6) Uani 1 1 d .
O1 O 0.07847(15) 0.1475(3) 0.21080(16) 0.0604(12) Uani 1 1 d .
H1A H 0.1052 0.1125 0.2094 0.091 Uiso 1 1 calc R
O2 O 0.42482(16) 0.1683(3) 0.15040(16) 0.0624(12) Uani 1 1 d .
H2A H 0.3978 0.1344 0.1294 0.094 Uiso 1 1 calc R
O3 O 0.2049(3) 0.7547(6) 0.1288(3) 0.136(2) Uani 1 1 d .
O4 O 0.2040(2) 0.5606(6) 0.1014(3) 0.136(2) Uani 1 1 d .
O5 O 0.2495(3) 0.6087(7) 0.1923(3) 0.153(3) Uani 1 1 d .
O6 O 0.2844(2) 0.6735(5) 0.1260(3) 0.1047(19) Uani 1 1 d .
O7 O 0.3495(3) 0.3755(8) 0.4204(3) 0.160(3) Uani 1 1 d .
O8 O 0.3465(4) 0.5120(10) 0.3552(4) 0.213(4) Uani 1 1 d .
O9 O 0.3335(6) 0.3171(10) 0.3366(5) 0.253(6) Uani 1 1 d .
O10 O 0.2697(3) 0.4161(12) 0.3521(5) 0.255(6) Uani 1 1 d .
O11 O 0.3308(2) 0.0563(5) 0.1251(2) 0.0927(16) Uani 1 1 d .
H11 H 0.3094 0.0812 0.1390 0.139 Uiso 1 1 calc R
O12 O 0.1731(2) 0.0284(5) 0.2405(2) 0.0959(17) Uani 1 1 d .
H121 H 0.2066(18) 0.049(4) 0.2696(18) 0.022(11) Uiso 1 1 d .
H122 H 0.1831(16) -0.075(4) 0.2216(17) 0.030(11) Uiso 1 1 d .
N1 N -0.0368(2) 0.2461(4) 0.15095(19) 0.0557(13) Uani 1 1 d .
N2 N -0.01944(18) 0.2895(4) 0.04248(19) 0.0529(13) Uani 1 1 d .
N3 N 0.0711(2) 0.3501(4) 0.1398(2) 0.0571(14) Uani 1 1 d .
N4 N -0.04858(18) 0.3660(4) 0.14378(18) 0.0510(13) Uani 1 1 d .
N5 N -0.03522(19) 0.3998(4) 0.05348(18) 0.0523(13) Uani 1 1 d .
N6 N 0.04106(19) 0.4485(4) 0.14226(19) 0.0543(13) Uani 1 1 d .
N7 N -0.0828(3) -0.1592(5) 0.2185(2) 0.0750(17) Uani 1 1 d .
N8 N 0.0288(2) 0.0373(4) 0.09811(18) 0.0544(13) Uani 1 1 d .
N9 N 0.2508(2) 0.1452(6) 0.1623(3) 0.0790(17) Uani 1 1 d .
N10 N 0.4393(2) 0.3800(4) 0.09436(19) 0.0572(14) Uani 1 1 d .
N11 N 0.52415(19) 0.2919(4) 0.05563(19) 0.0536(13) Uani 1 1 d .
N12 N 0.54307(19) 0.2516(4) 0.17391(19) 0.0526(13) Uani 1 1 d .
N13 N 0.4765(2) 0.4686(4) 0.1176(2) 0.0594(14) Uani 1 1 d .
N14 N 0.54366(19) 0.4041(4) 0.0753(2) 0.0558(14) Uani 1 1 d .
N15 N 0.5630(2) 0.3637(4) 0.17560(19) 0.0579(14) Uani 1 1 d .
N16 N 0.2402(3) 0.2395(7) 0.0160(3) 0.095(2) Uani 1 1 d .
N17 N 0.4714(2) 0.0547(4) 0.07344(19) 0.0569(14) Uani 1 1 d .
N18 N 0.5694(3) -0.1576(5) 0.2749(2) 0.0716(16) Uani 1 1 d .
Cl1 Cl 0.23547(8) 0.65160(19) 0.13615(10) 0.0963(9) Uani 1 1 d .
Cl2 Cl 0.32305(12) 0.4029(3) 0.36814(12) 0.1256(11) Uani 1 1 d .
C1 C -0.1130(3) 0.5139(6) 0.1572(3) 0.079(2) Uani 1 1 d .
H1B H -0.0927 0.5668 0.1429 0.119 Uiso 1 1 calc R
H1C H -0.1097 0.5383 0.1937 0.119 Uiso 1 1 calc R
H1D H -0.1506 0.5153 0.1336 0.119 Uiso 1 1 calc R
C2 C -0.0912(3) 0.3912(5) 0.1592(2) 0.0619(17) Uani 1 1 d .
C3 C -0.1075(3) 0.2882(5) 0.1756(3) 0.0654(18) Uani 1 1 d .
H3B H -0.1365 0.2794 0.1878 0.078 Uiso 1 1 calc R
C4 C -0.0733(2) 0.1989(5) 0.1710(2) 0.0555(16) Uani 1 1 d .
C5 C -0.0753(3) 0.0739(5) 0.1844(2) 0.0564(16) Uani 1 1 d .
C6 C -0.1253(3) 0.0251(6) 0.1813(3) 0.0704(19) Uani 1 1 d .
H6B H -0.1571 0.0693 0.1678 0.085 Uiso 1 1 calc R
C7 C -0.1263(3) -0.0882(6) 0.1985(3) 0.0711(19) Uani 1 1 d .
H7B H -0.1598 -0.1190 0.1962 0.085 Uiso 1 1 calc R
C8 C -0.0351(3) -0.1140(5) 0.2216(3) 0.0659(18) Uani 1 1 d .
H8B H -0.0041 -0.1610 0.2350 0.079 Uiso 1 1 calc R
C9 C -0.0301(3) 0.0013(5) 0.2054(3) 0.0622(17) Uani 1 1 d .
H9C H 0.0041 0.0301 0.2087 0.075 Uiso 1 1 calc R
C10 C -0.0909(3) 0.5721(5) 0.0022(3) 0.0653(18) Uani 1 1 d .
H10A H -0.0800 0.6075 0.0381 0.098 Uiso 1 1 calc R
H10B H -0.1299 0.5666 -0.0132 0.098 Uiso 1 1 calc R
H10C H -0.0783 0.6199 -0.0214 0.098 Uiso 1 1 calc R
C11 C -0.0667(2) 0.4505(5) 0.0068(2) 0.0548(15) Uani 1 1 d .
C12 C -0.0725(2) 0.3724(5) -0.0360(2) 0.0562(16) Uani 1 1 d .
H12A H -0.0927 0.3836 -0.0733 0.067 Uiso 1 1 calc R
C13 C -0.0421(2) 0.2747(5) -0.0119(2) 0.0494(14) Uani 1 1 d .
C14 C -0.0345(2) 0.1681(5) -0.0405(2) 0.0500(15) Uani 1 1 d .
C15 C -0.0818(2) 0.1198(5) -0.0800(2) 0.0548(16) Uani 1 1 d .
C16 C 0.0768(2) -0.0185(5) 0.1077(2) 0.0571(16) Uani 1 1 d .
H16 H 0.1079 0.0126 0.1342 0.068 Uiso 1 1 calc R
C17 C -0.0163(2) -0.0135(5) 0.0614(2) 0.0541(15) Uani 1 1 d .
H17A H -0.0499 0.0213 0.0555 0.065 Uiso 1 1 calc R
C18 C -0.0144(2) -0.1144(5) 0.0324(2) 0.0571(16) Uani 1 1 d .
H18 H -0.0464 -0.1461 0.0074 0.068 Uiso 1 1 calc R
C19 C 0.0537(3) 0.6572(5) 0.1749(3) 0.074(2) Uani 1 1 d .
H19A H 0.0837 0.7090 0.1929 0.111 Uiso 1 1 calc R
H19B H 0.0317 0.6489 0.1973 0.111 Uiso 1 1 calc R
H19C H 0.0321 0.6899 0.1397 0.111 Uiso 1 1 calc R
C20 C 0.0748(3) 0.5386(5) 0.1666(2) 0.0592(16) Uani 1 1 d .
C21 C 0.1274(3) 0.4998(5) 0.1805(2) 0.0621(17) Uani 1 1 d .
H21A H 0.1588 0.5429 0.1984 0.075 Uiso 1 1 calc R
C22 C 0.1244(2) 0.3813(5) 0.1624(2) 0.0567(16) Uani 1 1 d .
C23 C 0.1679(2) 0.3001(5) 0.1632(3) 0.0584(16) Uani 1 1 d .
C24 C 0.1579(3) 0.2163(6) 0.1213(3) 0.0661(18) Uani 1 1 d .
H24A H 0.1240 0.2098 0.0934 0.079 Uiso 1 1 calc R
C25 C 0.2016(3) 0.1421(6) 0.1230(3) 0.0709(19) Uani 1 1 d .
H25A H 0.1956 0.0871 0.0948 0.085 Uiso 1 1 calc R
C26 C 0.2580(3) 0.2264(7) 0.2025(3) 0.079(2) Uani 1 1 d .
H26A H 0.2919 0.2299 0.2306 0.095 Uiso 1 1 calc R
C27 C 0.2179(3) 0.3058(6) 0.2050(3) 0.0669(18) Uani 1 1 d .
H27A H 0.2248 0.3599 0.2337 0.080 Uiso 1 1 calc R
C28 C 0.4787(3) 0.6785(5) 0.1517(3) 0.080(2) Uani 1 1 d .
H28A H 0.4526 0.7347 0.1549 0.119 Uiso 1 1 calc R
H28B H 0.4964 0.7100 0.1280 0.119 Uiso 1 1 calc R
H28C H 0.5054 0.6632 0.1876 0.119 Uiso 1 1 calc R
C29 C 0.4498(3) 0.5636(6) 0.1272(3) 0.0678(18) Uani 1 1 d .
C30 C 0.3959(3) 0.5382(6) 0.1099(3) 0.0674(18) Uani 1 1 d .
H30A H 0.3682 0.5873 0.1118 0.081 Uiso 1 1 calc R
C31 C 0.3902(3) 0.4249(5) 0.0888(3) 0.0638(18) Uani 1 1 d .
C32 C 0.3403(3) 0.3596(6) 0.0637(3) 0.0634(17) Uani 1 1 d .
C33 C 0.2945(3) 0.3871(7) 0.0758(3) 0.082(2) Uani 1 1 d .
H33A H 0.2963 0.4471 0.1009 0.099 Uiso 1 1 calc R
C34 C 0.2465(3) 0.3276(8) 0.0513(4) 0.092(2) Uani 1 1 d .
H34A H 0.2167 0.3504 0.0601 0.110 Uiso 1 1 calc R
C35 C 0.2838(3) 0.2101(7) 0.0039(3) 0.082(2) Uani 1 1 d .
H35A H 0.2810 0.1480 -0.0205 0.099 Uiso 1 1 calc R
C36 C 0.3332(3) 0.2684(6) 0.0263(3) 0.0685(18) Uani 1 1 d .
H36A H 0.3622 0.2457 0.0159 0.082 Uiso 1 1 calc R
C37 C 0.5990(3) 0.5669(5) 0.0585(3) 0.079(2) Uani 1 1 d .
H37A H 0.5896 0.6062 0.0867 0.119 Uiso 1 1 calc R
H37B H 0.5860 0.6125 0.0251 0.119 Uiso 1 1 calc R
H37C H 0.6378 0.5591 0.0703 0.119 Uiso 1 1 calc R
C38 C 0.5740(3) 0.4501(5) 0.0484(3) 0.0596(17) Uani 1 1 d .
C39 C 0.5759(3) 0.3647(5) 0.0106(3) 0.0645(17) Uani 1 1 d .
H39A H 0.5948 0.3701 -0.0135 0.077 Uiso 1 1 calc R
C40 C 0.5446(2) 0.2708(5) 0.0153(2) 0.0531(15) Uani 1 1 d .
C41 C 0.4633(2) -0.1590(5) 0.0156(2) 0.0518(15) Uani 1 1 d .
C42 C 0.5131(3) -0.1100(5) 0.0471(2) 0.0601(17) Uani 1 1 d .
H42A H 0.5450 -0.1487 0.0494 0.072 Uiso 1 1 calc R
C43 C 0.5161(2) -0.0069(5) 0.0746(2) 0.0551(16) Uani 1 1 d .
H43A H 0.5503 0.0230 0.0952 0.066 Uiso 1 1 calc R
C44 C 0.4226(2) 0.0052(5) 0.0450(3) 0.0615(17) Uani 1 1 d .
H44A H 0.3912 0.0430 0.0450 0.074 Uiso 1 1 calc R
C45 C 0.4177(3) -0.0990(5) 0.0161(3) 0.0625(17) Uani 1 1 d .
H45A H 0.3833 -0.1293 -0.0033 0.075 Uiso 1 1 calc R
C46 C 0.6422(3) 0.4886(7) 0.2304(3) 0.112(3) Uani 1 1 d .
H46A H 0.6237 0.5473 0.2034 0.168 Uiso 1 1 calc R
H46B H 0.6776 0.4746 0.2290 0.168 Uiso 1 1 calc R
H46C H 0.6457 0.5162 0.2665 0.168 Uiso 1 1 calc R
C47 C 0.6102(3) 0.3767(6) 0.2182(3) 0.0677(18) Uani 1 1 d .
C48 C 0.6214(3) 0.2718(6) 0.2458(3) 0.075(2) Uani 1 1 d .
H48A H 0.6511 0.2552 0.2775 0.090 Uiso 1 1 calc R
C49 C 0.5792(2) 0.1938(5) 0.2171(2) 0.0599(16) Uani 1 1 d .
C50 C 0.5748(2) 0.0704(5) 0.2323(2) 0.0562(16) Uani 1 1 d .
C51 C 0.5250(3) 0.0174(5) 0.2280(2) 0.0598(17) Uani 1 1 d .
H51A H 0.4925 0.0580 0.2114 0.072 Uiso 1 1 calc R
C52 C 0.5246(3) -0.0943(6) 0.2485(3) 0.0667(18) Uani 1 1 d .
H52A H 0.4910 -0.1283 0.2437 0.080 Uiso 1 1 calc R
C53 C 0.6166(3) -0.1077(6) 0.2780(3) 0.077(2) Uani 1 1 d .
H53A H 0.6485 -0.1505 0.2946 0.093 Uiso 1 1 calc R
C54 C 0.6208(3) 0.0042(6) 0.2576(3) 0.0666(18) Uani 1 1 d .
H54A H 0.6548 0.0343 0.2612 0.080 Uiso 1 1 calc R
C55 C 0.3199(4) -0.0567(9) 0.1111(5) 0.135(4) Uani 1 1 d .
H55A H 0.3531 -0.1015 0.1236 0.203 Uiso 1 1 calc R
H55B H 0.3033 -0.0631 0.0717 0.203 Uiso 1 1 calc R
H55C H 0.2955 -0.0870 0.1279 0.203 Uiso 1 1 calc R
B1 B -0.0206(3) 0.4468(6) 0.1128(3) 0.0536(18) Uani 1 1 d .
H1 H -0.0356(16) 0.543(4) 0.1129(16) 0.026(11) Uiso 1 1 d .
B2 B 0.5362(3) 0.4517(6) 0.1276(3) 0.0568(18) Uani 1 1 d .
H2 H 0.5547 0.5282 0.1370 0.068 Uiso 1 1 calc R

loop_
_atom_site_aniso_label
_atom_site_aniso_U_11
_atom_site_aniso_U_22
_atom_site_aniso_U_33
_atom_site_aniso_U_23
_atom_site_aniso_U_13
_atom_site_aniso_U_12
Zn1 0.0566(7) 0.0502(7) 0.0608(8) -0.0042(3) 0.0234(4) 0.0016(3)
Zn2 0.0572(7) 0.0522(7) 0.0562(7) -0.0059(3) 0.0172(4) -0.0025(3)
O1 0.054(2) 0.060(3) 0.066(3) 0.006(2) 0.019(2) 0.0066(19)
O2 0.058(3) 0.062(3) 0.062(3) 0.000(2) 0.015(2) 0.0013(19)
O3 0.112(5) 0.126(5) 0.161(6) -0.006(4) 0.039(4) 0.060(4)
O4 0.094(4) 0.148(6) 0.163(6) -0.054(5) 0.042(4) -0.032(4)
O5 0.100(5) 0.225(8) 0.108(5) 0.049(5) 0.006(4) -0.011(5)
O6 0.081(4) 0.098(4) 0.144(5) -0.011(3) 0.051(4) -0.007(3)
O7 0.114(5) 0.252(9) 0.090(5) 0.005(5) 0.005(4) 0.004(5)
O8 0.218(10) 0.219(10) 0.239(11) 0.050(8) 0.126(9) -0.004(8)
O9 0.342(17) 0.231(12) 0.183(10) -0.083(9) 0.091(10) -0.042(10)
O10 0.080(6) 0.342(14) 0.283(13) 0.011(11) -0.008(7) -0.038(7)
O11 0.084(4) 0.086(4) 0.117(5) -0.020(3) 0.047(3) -0.018(3)
O12 0.067(3) 0.113(4) 0.101(4) -0.004(3) 0.022(3) 0.017(3)
N1 0.061(3) 0.050(3) 0.057(3) 0.001(2) 0.023(3) -0.002(2)
N2 0.054(3) 0.050(3) 0.055(3) 0.000(2) 0.020(2) 0.007(2)
N3 0.054(3) 0.059(3) 0.057(3) 0.004(2) 0.018(2) 0.006(2)
N4 0.057(3) 0.049(3) 0.053(3) 0.005(2) 0.027(2) 0.008(2)
N5 0.059(3) 0.049(3) 0.048(3) -0.002(2) 0.018(2) 0.004(2)
N6 0.059(3) 0.044(3) 0.057(3) -0.003(2) 0.018(2) -0.005(2)
N7 0.083(4) 0.072(4) 0.075(4) 0.000(3) 0.035(3) -0.017(3)
N8 0.060(3) 0.054(3) 0.043(3) 0.002(2) 0.010(2) -0.004(2)
N9 0.062(4) 0.097(5) 0.077(4) 0.012(4) 0.022(3) 0.005(3)
N10 0.057(3) 0.060(3) 0.057(3) 0.000(2) 0.023(2) -0.003(3)
N11 0.061(3) 0.044(3) 0.052(3) -0.005(2) 0.015(2) -0.007(2)
N12 0.055(3) 0.055(3) 0.049(3) -0.003(2) 0.021(2) -0.007(2)
N13 0.070(3) 0.045(3) 0.060(3) -0.008(2) 0.020(3) -0.003(3)
N14 0.062(3) 0.045(3) 0.061(3) -0.005(2) 0.024(3) -0.010(2)
N15 0.063(3) 0.058(3) 0.049(3) 0.000(2) 0.015(3) -0.005(2)
N16 0.075(4) 0.108(5) 0.099(5) 0.020(4) 0.029(4) -0.012(4)
N17 0.051(3) 0.067(3) 0.051(3) -0.005(2) 0.017(2) -0.014(3)
N18 0.086(4) 0.063(3) 0.070(4) 0.002(3) 0.032(3) 0.003(3)
Cl1 0.0664(13) 0.0987(16) 0.1162(19) -0.0119(13) 0.0233(12) 0.0035(11)
Cl2 0.097(2) 0.168(3) 0.095(2) 0.0204(18) 0.0138(15) -0.0126(17)
C1 0.086(5) 0.069(4) 0.099(6) 0.007(4) 0.052(4) 0.024(4)
C2 0.068(4) 0.066(4) 0.059(4) 0.010(3) 0.031(3) 0.009(3)
C3 0.066(4) 0.065(4) 0.079(5) 0.016(3) 0.043(4) 0.011(3)
C4 0.053(3) 0.068(4) 0.047(3) -0.007(3) 0.020(3) 0.001(3)
C5 0.067(4) 0.056(4) 0.054(4) 0.011(3) 0.032(3) 0.005(3)
C6 0.074(5) 0.073(4) 0.067(4) 0.006(3) 0.027(4) -0.003(4)
C7 0.062(4) 0.082(5) 0.069(5) 0.000(4) 0.023(4) -0.009(4)
C8 0.072(4) 0.056(4) 0.069(4) 0.003(3) 0.025(4) 0.002(3)
C9 0.059(4) 0.062(4) 0.068(4) 0.003(3) 0.024(3) -0.005(3)
C10 0.074(4) 0.058(4) 0.062(4) 0.003(3) 0.022(3) 0.019(3)
C11 0.056(4) 0.059(4) 0.048(4) 0.003(3) 0.015(3) 0.001(3)
C12 0.063(4) 0.062(4) 0.031(3) -0.001(3) 0.002(3) 0.012(3)
C13 0.050(3) 0.052(3) 0.046(3) -0.001(3) 0.018(3) 0.000(3)
C14 0.047(3) 0.051(3) 0.048(3) 0.005(3) 0.011(3) 0.009(3)
C15 0.069(4) 0.054(3) 0.045(3) 0.000(3) 0.024(3) 0.007(3)
C16 0.051(4) 0.057(4) 0.057(4) -0.001(3) 0.013(3) -0.006(3)
C17 0.056(4) 0.049(3) 0.057(4) -0.007(3) 0.020(3) 0.002(3)
C18 0.055(4) 0.062(4) 0.051(4) 0.000(3) 0.014(3) 0.003(3)
C19 0.106(6) 0.054(4) 0.054(4) -0.003(3) 0.019(4) -0.008(4)
C20 0.071(4) 0.053(4) 0.052(4) -0.005(3) 0.019(3) -0.011(3)
C21 0.063(4) 0.069(4) 0.049(4) -0.005(3) 0.013(3) -0.005(3)
C22 0.055(4) 0.058(4) 0.052(4) 0.001(3) 0.013(3) -0.012(3)
C23 0.046(3) 0.069(4) 0.058(4) 0.012(3) 0.016(3) -0.004(3)
C24 0.058(4) 0.069(4) 0.072(4) 0.006(4) 0.025(3) -0.006(3)
C25 0.077(5) 0.072(4) 0.072(5) 0.000(4) 0.036(4) -0.002(4)
C26 0.061(4) 0.092(5) 0.077(5) 0.018(4) 0.017(4) -0.006(4)
C27 0.056(4) 0.080(4) 0.059(4) 0.001(3) 0.013(3) -0.005(3)
C28 0.107(6) 0.056(4) 0.079(5) -0.005(3) 0.037(4) 0.007(4)
C29 0.087(5) 0.060(4) 0.067(4) 0.001(3) 0.040(4) 0.001(4)
C30 0.081(5) 0.060(4) 0.066(4) 0.018(3) 0.033(4) 0.021(3)
C31 0.070(5) 0.058(4) 0.064(4) 0.013(3) 0.024(3) 0.012(3)
C32 0.054(4) 0.070(4) 0.067(4) 0.006(3) 0.023(3) 0.008(3)
C33 0.075(5) 0.084(5) 0.094(6) 0.015(4) 0.036(4) 0.016(4)
C34 0.064(5) 0.109(7) 0.108(7) 0.023(5) 0.037(5) 0.008(5)
C35 0.083(5) 0.082(5) 0.083(5) 0.003(4) 0.031(4) -0.014(4)
C36 0.068(4) 0.075(4) 0.066(4) 0.011(4) 0.029(3) -0.008(4)
C37 0.102(6) 0.057(4) 0.085(5) 0.006(4) 0.041(4) -0.012(4)
C38 0.065(4) 0.048(3) 0.063(4) 0.003(3) 0.020(3) -0.008(3)
C39 0.079(5) 0.061(4) 0.061(4) 0.001(3) 0.034(3) -0.006(3)
C40 0.052(3) 0.050(3) 0.054(4) -0.005(3) 0.015(3) 0.000(3)
C41 0.059(4) 0.047(3) 0.049(3) 0.003(3) 0.018(3) 0.007(3)
C42 0.062(4) 0.057(4) 0.059(4) 0.011(3) 0.019(3) 0.001(3)
C43 0.060(4) 0.050(3) 0.050(4) 0.005(3) 0.012(3) -0.006(3)
C44 0.059(4) 0.058(4) 0.072(4) -0.007(3) 0.028(3) 0.000(3)
C45 0.056(4) 0.060(4) 0.065(4) -0.004(3) 0.013(3) -0.010(3)
C46 0.114(7) 0.104(6) 0.082(6) 0.014(5) -0.008(5) -0.058(5)
C47 0.073(4) 0.072(4) 0.052(4) 0.002(3) 0.014(3) -0.021(3)
C48 0.062(4) 0.091(5) 0.055(4) 0.010(4) -0.001(3) -0.015(4)
C49 0.060(4) 0.066(4) 0.049(4) -0.008(3) 0.014(3) -0.016(3)
C50 0.057(4) 0.067(4) 0.042(3) -0.007(3) 0.015(3) -0.004(3)
C51 0.062(4) 0.061(4) 0.049(4) 0.004(3) 0.010(3) 0.001(3)
C52 0.069(4) 0.061(4) 0.068(4) 0.002(3) 0.023(4) 0.000(3)
C53 0.084(5) 0.077(5) 0.073(5) 0.019(4) 0.030(4) 0.017(4)
C54 0.058(4) 0.077(4) 0.063(4) -0.002(3) 0.019(3) 0.008(3)
C55 0.122(8) 0.113(8) 0.200(12) -0.026(7) 0.093(8) -0.036(6)
B1 0.061(4) 0.044(4) 0.057(4) 0.008(3) 0.022(4) 0.004(3)
B2 0.062(5) 0.054(4) 0.050(4) -0.004(3) 0.015(3) 0.003(3)

loop_
_atom_type_symbol
_atom_type_description
_atom_type_scat_dispersion_real
_atom_type_scat_dispersion_imag
_atom_type_scat_source
C C 0.0033 0.0016 'International Tables Vol C Tables 4.2.6.8 and 6.1.1.4'
H H 0.0000 0.0000 'International Tables Vol C Tables 4.2.6.8 and 6.1.1.4'
B B 0.0013 0.0007 'International Tables Vol C Tables 4.2.6.8 and 6.1.1.4'
N N 0.0061 0.0033 'International Tables Vol C Tables 4.2.6.8 and 6.1.1.4'
O O 0.0106 0.0060 'International Tables Vol C Tables 4.2.6.8 and 6.1.1.4'
Zn Zn 0.2839 1.4301 'International Tables Vol C Tables 4.2.6.8 and 6.1.1.4'
Cl Cl 0.1484 0.1585 'International Tables Vol C Tables 4.2.6.8 and 6.1.1.4'

loop_
_geom_angle_atom_site_label_1
_geom_angle_atom_site_label_2
_geom_angle_atom_site_label_3
_geom_angle
_geom_angle_site_symmetry_1
_geom_angle_site_symmetry_3
_geom_angle_publ_flag
N8 Zn1 N3 137.2(2) . . y
N8 Zn1 N1 119.29(19) . . y
N3 Zn1 N1 103.36(19) . . y
N8 Zn1 O1 92.35(16) . . y
N3 Zn1 O1 87.57(17) . . y
N1 Zn1 O1 94.37(17) . . y
N8 Zn1 N2 95.95(17) . . y
N3 Zn1 N2 81.51(17) . . y
N1 Zn1 N2 87.77(17) . . y
O1 Zn1 N2 169.07(15) . . y
N17 Zn2 N12 116.8(2) . . y
N17 Zn2 N10 142.9(2) . . y
N12 Zn2 N10 100.13(19) . . y
N17 Zn2 O2 91.82(17) . . y
N12 Zn2 O2 96.08(16) . . y
N10 Zn2 O2 87.24(16) . . y
N17 Zn2 N11 93.56(17) . . y
N12 Zn2 N11 86.84(17) . . y
N10 Zn2 N11 84.85(17) . . y
O2 Zn2 N11 171.94(16) . . y
C4 N1 N4 106.4(5) . . y
C4 N1 Zn1 141.2(4) . . y
N4 N1 Zn1 112.4(3) . . y
C13 N2 N5 106.2(4) . . y
C13 N2 Zn1 146.4(4) . . y
N5 N2 Zn1 106.7(3) . . y
C22 N3 N6 106.9(5) . . y
C22 N3 Zn1 137.2(4) . . y
N6 N3 Zn1 112.0(3) . . y
C2 N4 N1 109.6(4) . . y
C2 N4 B1 128.5(5) . . y
N1 N4 B1 121.1(4) . . y
C11 N5 N2 109.8(4) . . y
C11 N5 B1 127.8(5) . . y
N2 N5 B1 122.2(4) . . y
C20 N6 N3 109.7(5) . . y
C20 N6 B1 130.4(5) . . y
N3 N6 B1 119.4(4) . . y
C8 N7 C7 116.7(6) . . y
C17 N8 C16 117.1(5) . . y
C17 N8 Zn1 121.7(4) . . y
C16 N8 Zn1 120.6(4) . . y
C25 N9 C26 116.1(6) . . y
C31 N10 N13 106.0(5) . . y
C31 N10 Zn2 137.8(4) . . y
N13 N10 Zn2 111.0(4) . . y
C40 N11 N14 104.3(4) . . y
C40 N11 Zn2 146.1(4) . . y
N14 N11 Zn2 109.4(3) . . y
C49 N12 N15 105.9(4) . . y
C49 N12 Zn2 139.4(4) . . y
N15 N12 Zn2 114.2(4) . . y
C29 N13 N10 108.8(5) . . y
C29 N13 B2 130.2(5) . . y
N10 N13 B2 120.9(5) . . y
C38 N14 N11 111.9(5) . . y
C38 N14 B2 127.7(5) . . y
N11 N14 B2 119.8(5) . . y
C47 N15 N12 111.0(5) . . y
C47 N15 B2 127.7(5) . . y
N12 N15 B2 120.7(5) . . y
C34 N16 C35 116.3(7) . . y
C44 N17 C43 116.5(5) . . y
C44 N17 Zn2 121.1(4) . . y
C43 N17 Zn2 122.2(4) . . y
C52 N18 C53 115.6(6) . . y
O3 Cl1 O4 110.1(4) . . y
O3 Cl1 O6 110.1(4) . . y
O4 Cl1 O6 111.7(4) . . y
O3 Cl1 O5 110.2(5) . . y
O4 Cl1 O5 106.0(5) . . y
O6 Cl1 O5 108.7(4) . . y
O7 Cl2 O10 117.4(7) . . y
O7 Cl2 O9 107.7(7) . . y
O10 Cl2 O9 108.1(8) . . y
O7 Cl2 O8 108.8(6) . . y
O10 Cl2 O8 108.5(7) . . y
O9 Cl2 O8 105.7(7) . . y
N4 C2 C3 107.4(5) . . y
N4 C2 C1 122.3(5) . . y
C3 C2 C1 130.2(6) . . y
C2 C3 C4 108.1(5) . . y
N1 C4 C3 108.4(5) . . y
N1 C4 C5 124.3(5) . . y
C3 C4 C5 127.3(5) . . y
C9 C5 C6 116.4(6) . . y
C9 C5 C4 124.6(6) . . y
C6 C5 C4 118.7(6) . . y
C7 C6 C5 118.7(6) . . y
N7 C7 C6 125.2(6) . . y
N7 C8 C9 122.0(6) . . y
C5 C9 C8 120.9(6) . . y
N5 C11 C12 108.1(5) . . y
N5 C11 C10 125.2(5) . . y
C12 C11 C10 126.7(5) . . y
C13 C12 C11 105.6(5) . . y
N2 C13 C12 110.3(5) . . y
N2 C13 C14 123.3(5) . . y
C12 C13 C14 126.4(5) . . y
C18 C14 C15 118.5(5) 3 . y
C18 C14 C13 125.2(5) 3 . y
C15 C14 C13 116.2(5) . . y
C16 C15 C14 118.3(5) 3 . y
N8 C16 C15 123.2(5) . 3 y
N8 C17 C18 122.9(5) . . y
C14 C18 C17 119.8(6) 3 . y
N6 C20 C21 108.3(5) . . y
N6 C20 C19 121.8(6) . . y
C21 C20 C19 129.9(6) . . y
C20 C21 C22 106.6(5) . . y
N3 C22 C21 108.4(5) . . y
N3 C22 C23 121.7(5) . . y
C21 C22 C23 129.9(5) . . y
C27 C23 C24 120.5(6) . . y
C27 C23 C22 120.4(6) . . y
C24 C23 C22 119.1(5) . . y
C23 C24 C25 117.1(6) . . y
N9 C25 C24 124.5(7) . . y
N9 C26 C27 124.7(7) . . y
C23 C27 C26 117.2(6) . . y
N13 C29 C30 108.7(6) . . y
N13 C29 C28 122.5(6) . . y
C30 C29 C28 128.7(6) . . y
C29 C30 C31 106.2(6) . . y
N10 C31 C30 110.2(6) . . y
N10 C31 C32 122.6(6) . . y
C30 C31 C32 127.3(6) . . y
C33 C32 C36 114.7(6) . . y
C33 C32 C31 120.5(7) . . y
C36 C32 C31 124.8(6) . . y
C34 C33 C32 121.1(8) . . y
N16 C34 C33 123.9(8) . . y
N16 C35 C36 122.6(7) . . y
C32 C36 C35 121.3(7) . . y
N14 C38 C39 106.0(5) . . y
N14 C38 C37 125.1(6) . . y
C39 C38 C37 128.9(6) . . y
C40 C39 C38 107.4(5) . . y
N11 C40 C39 110.3(5) . . y
N11 C40 C41 123.6(5) . 3_655 y
C39 C40 C41 125.9(5) . 3_655 y
C45 C41 C42 116.0(5) . . y
C45 C41 C40 118.2(5) . 3_655 y
C42 C41 C40 125.6(5) . 3_655 y
C43 C42 C41 121.2(6) . . y
C42 C43 N17 122.9(6) . . y
N17 C44 C45 122.5(6) . . y
C41 C45 C44 120.7(6) . . y
N15 C47 C48 107.4(5) . . y
N15 C47 C46 123.5(6) . . y
C48 C47 C46 129.1(6) . . y
C47 C48 C49 106.8(6) . . y
N12 C49 C48 108.9(5) . . y
N12 C49 C50 125.7(5) . . y
C48 C49 C50 125.4(6) . . y
C54 C50 C51 116.2(6) . . y
C54 C50 C49 120.4(6) . . y
C51 C50 C49 123.0(6) . . y
C52 C51 C50 119.8(6) . . y
N18 C52 C51 124.3(6) . . y
N18 C53 C54 123.9(6) . . y
C50 C54 C53 120.2(6) . . y
N6 B1 N5 110.3(5) . . y
N6 B1 N4 111.2(5) . . y
N5 B1 N4 108.4(5) . . y
N13 B2 N14 110.3(5) . . y
N13 B2 N15 111.4(5) . . y
N14 B2 N15 108.6(5) . . y

loop_
_geom_bond_atom_site_label_1
_geom_bond_atom_site_label_2
_geom_bond_distance
_geom_bond_site_symmetry_2
_geom_bond_publ_flag
Zn1 N8 2.005(5) . y
Zn1 N3 2.025(5) . y
Zn1 N1 2.031(5) . y
Zn1 O1 2.168(4) . y
Zn1 N2 2.352(5) . y
Zn2 N17 2.011(5) . y
Zn2 N12 2.024(5) . y
Zn2 N10 2.060(5) . y
Zn2 O2 2.139(4) . y
Zn2 N11 2.278(5) . y
O3 Cl1 1.391(6) . y
O4 Cl1 1.423(6) . y
O5 Cl1 1.453(7) . y
O6 Cl1 1.426(5) . y
O7 Cl2 1.319(7) . y
O8 Cl2 1.471(10) . y
O9 Cl2 1.360(11) . y
O10 Cl2 1.322(9) . y
O11 C55 1.333(9) . y
N1 C4 1.354(7) . y
N1 N4 1.390(6) . y
N2 C13 1.332(7) . y
N2 N5 1.377(6) . y
N3 C22 1.359(7) . y
N3 N6 1.380(6) . y
N4 C2 1.348(7) . y
N4 B1 1.564(8) . y
N5 C11 1.329(7) . y
N5 B1 1.540(8) . y
N6 C20 1.352(7) . y
N6 B1 1.527(8) . y
N7 C8 1.331(8) . y
N7 C7 1.342(8) . y
N8 C17 1.355(7) . y
N8 C16 1.354(7) . y
N9 C25 1.331(8) . y
N9 C26 1.352(9) . y
N10 C31 1.347(7) . y
N10 N13 1.381(6) . y
N11 C40 1.356(7) . y
N11 N14 1.396(6) . y
N12 C49 1.352(7) . y
N12 N15 1.368(6) . y
N13 C29 1.354(7) . y
N13 B2 1.511(8) . y
N14 C38 1.339(7) . y
N14 B2 1.534(8) . y
N15 C47 1.345(7) . y
N15 B2 1.553(8) . y
N16 C34 1.324(10) . y
N16 C35 1.336(9) . y
N17 C44 1.353(7) . y
N17 C43 1.357(7) . y
N18 C52 1.339(8) . y
N18 C53 1.343(8) . y
C1 C2 1.496(8) . y
C2 C3 1.361(8) . y
C3 C4 1.387(8) . y
C4 C5 1.462(8) . y
C5 C9 1.388(8) . y
C5 C6 1.402(8) . y
C6 C7 1.361(9) . y
C8 C9 1.391(8) . y
C10 C11 1.504(8) . y
C11 C12 1.384(7) . y
C12 C13 1.377(7) . y
C13 C14 1.465(7) . y
C14 C18 1.371(7) 3 y
C14 C15 1.409(8) . y
C15 C16 1.384(8) 3 y
C16 C15 1.384(8) 3 y
C17 C18 1.377(7) . y
C18 C14 1.371(7) 3 y
C19 C20 1.498(8) . y
C20 C21 1.370(8) . y
C21 C22 1.414(8) . y
C22 C23 1.462(8) . y
C23 C27 1.374(8) . y
C23 C24 1.396(8) . y
C24 C25 1.411(9) . y
C26 C27 1.405(9) . y
C28 C29 1.527(9) . y
C29 C30 1.357(9) . y
C30 C31 1.380(8) . y
C31 C32 1.445(9) . y
C32 C33 1.384(9) . y
C32 C36 1.384(9) . y
C33 C34 1.370(10) . y
C35 C36 1.387(9) . y
C37 C38 1.458(8) . y
C38 C39 1.391(8) . y
C39 C40 1.377(8) . y
C40 C41 1.473(7) 3_655 y
C41 C45 1.382(8) . y
C41 C42 1.389(8) . y
C41 C40 1.473(7) 3_655 y
C42 C43 1.355(8) . y
C44 C45 1.379(8) . y
C46 C47 1.490(9) . y
C47 C48 1.362(9) . y
C48 C49 1.405(8) . y
C49 C50 1.466(8) . y
C50 C54 1.375(8) . y
C50 C51 1.409(8) . y
C51 C52 1.373(8) . y
C53 C54 1.390(9) . y

loop_
_cod_changelog_entry_id
_cod_changelog_entry_author
_cod_changelog_entry_date
_cod_changelog_entry_text
1 'Vaitkus, Antanas' 2024-11-15T14:40:08+02:00
;
 Removed multiple data items that had the 'Y' placeholder value.
;
